data_4135229
loop_
_publ_author_name
'Till, Nicholas A.'
'Tian, Lei'
'Dong, Zhe'
'Scholes, Gregory D.'
'MacMillan, David W. C.'

_publ_section_title
;
 Mechanistic Analysis of Metallaphotoredox C-N Coupling: Photocatalysis
 Initiates and Perpetuates Ni(I)/Ni(III) Coupling Activity.
;
_journal_name_full 'Journal of the American Chemical Society'
_journal_paper_doi 10.1021/jacs.0c05901
_journal_year 2020
_chemical_formula_sum 'C17 H30 Br F6 N3 Ni'
_chemical_formula_weight 529.06
_chemical_name_common NT2
_space_group_crystal_system monoclinic
_space_group_IT_number 14
_space_group_name_Hall '-P 2yn'
_space_group_name_H-M_alt 'P 1 21/n 1'
_atom_sites_solution_hydrogens mixed
_cell_angle_alpha 90
_cell_angle_beta 95.4095(10)
_cell_angle_gamma 90
_cell_formula_units_Z 4
_cell_length_a 12.1264(3)
_cell_length_b 9.0714(2)
_cell_length_c 20.8156(6)
_cell_measurement_reflns_used 9921
_cell_measurement_temperature 100.(2)
_cell_measurement_theta_max 70.1501
_cell_measurement_theta_min 4.0604
_cell_volume 2279.59(10)
_computing_cell_refinement 'SAINT V8.38A (Bruker AXS Inc., 2017)'
_computing_data_collection 'Bruker Instrument Service vV6.2.6'
_computing_data_reduction 'SAINT V8.38A (Bruker AXS Inc., 2017)'
_computing_molecular_graphics 'shelXle (C.B. Huebschle, rev 833)'
_computing_structure_refinement 'SHELXL-2014/7 (Sheldrick, 2014)'
_computing_structure_solution 'SHELXT (Sheldrick, 2016)'
_diffrn_ambient_temperature 100.(2)
_diffrn_detector_area_resol_mean 10.4167
_diffrn_measured_fraction_theta_full 0.999
_diffrn_measured_fraction_theta_max 0.999
_diffrn_measurement_device_type 'Bruker Photon 100 CMOS'
_diffrn_radiation_type 'Cu K\a'
_diffrn_radiation_wavelength 1.54178
_diffrn_reflns_av_R_equivalents 0.0424
_diffrn_reflns_av_unetI/netI 0.0221
_diffrn_reflns_limit_h_max 14
_diffrn_reflns_limit_h_min -14
_diffrn_reflns_limit_k_max 10
_diffrn_reflns_limit_k_min -10
_diffrn_reflns_limit_l_max 25
_diffrn_reflns_limit_l_min -25
_diffrn_reflns_number 33696
_diffrn_reflns_theta_full 68.25
_diffrn_reflns_theta_max 68.25
_diffrn_reflns_theta_min 4.06
_diffrn_source 'I\mS microfocus source'
_exptl_absorpt_coefficient_mu 3.793
_exptl_absorpt_correction_T_max 0.66
_exptl_absorpt_correction_T_min 0.55
_exptl_absorpt_correction_type multi-scan
_exptl_absorpt_process_details 'SADABS V2014/5 (Bruker AXS Inc.)'
_exptl_crystal_colour 'translucent intense yellow'
_exptl_crystal_density_diffrn 1.542
_exptl_crystal_density_method 'not measured'
_exptl_crystal_description prism
_exptl_crystal_F_000 1080
_exptl_crystal_size_max 0.159
_exptl_crystal_size_mid 0.138
_exptl_crystal_size_min 0.122
_refine_diff_density_max 0.823
_refine_diff_density_min -0.345
_refine_ls_extinction_method none
_refine_ls_goodness_of_fit_ref 1.155
_refine_ls_hydrogen_treatment mixed
_refine_ls_matrix_type full
_refine_ls_number_parameters 293
_refine_ls_number_reflns 4160
_refine_ls_number_restraints 42
_refine_ls_restrained_S_all 1.180
_refine_ls_R_factor_all 0.0387
_refine_ls_R_factor_gt 0.0349
_refine_ls_shift/su_max 0.001
_refine_ls_shift/su_mean 0.000
_refine_ls_structure_factor_coef Fsqd
_refine_ls_weighting_details 'w=1/[\s^2^(Fo^2^)+(0.0318P)^2^+3.8456P] where P=(Fo^2^+2Fc^2^)/3'
_refine_ls_weighting_scheme calc
_refine_ls_wR_factor_gt 0.0823
_refine_ls_wR_factor_ref 0.0843
_reflns_number_gt 3849
_reflns_number_total 4160
_reflns_threshold_expression 'I > 2\s(I)'
_cod_data_source_file ja0c05901_si_003.cif
_cod_data_source_block PDJNT2
_cod_database_code 4135229

loop_
_space_group_symop_operation_xyz
'x, y, z'
'-x+1/2, y+1/2, -z+1/2'
'-x, -y, -z'
'x-1/2, -y-1/2, z-1/2'

loop_
_atom_site_type_symbol
_atom_site_label
_atom_site_fract_x
_atom_site_fract_y
_atom_site_fract_z
_atom_site_U_iso_or_equiv
_atom_site_adp_type
_atom_site_calc_flag
_atom_site_refinement_flags_adp
_atom_site_refinement_flags_occupancy
_atom_site_refinement_flags_posn
_atom_site_occupancy
_atom_site_disorder_assembly
_atom_site_disorder_group
Br Br1 0.65064(2) 0.08583(3) 0.30687(2) 0.02069(10) Uani d . . . 1.0 . .
Ni Ni1 0.53779(4) 0.55678(5) 0.29513(2) 0.01435(12) Uani d . . . 1.0 . .
F F1 0.16664(14) 0.6526(2) 0.26989(9) 0.0319(4) Uani d . . . 1.0 . .
N N1 0.58688(19) 0.7228(3) 0.24681(11) 0.0171(5) Uani d . . . 1.0 . .
H H1A 0.611(2) 0.800(4) 0.2738(14) 0.014(7) Uiso d . . . 1.0 . .
H H1B 0.645(3) 0.697(3) 0.2281(14) 0.014(7) Uiso d . . . 1.0 . .
C C1 0.4531(2) 0.6909(3) 0.34079(12) 0.0161(5) Uani d . . . 1.0 . .
F F2 0.25493(14) 0.47163(19) 0.31680(9) 0.0318(4) Uani d . . . 1.0 . .
N N2 0.6188(2) 0.4239(3) 0.24038(11) 0.0182(5) Uani d . . . 1.0 . .
H H2A 0.684(3) 0.462(4) 0.2370(14) 0.017(8) Uiso d . . . 1.0 . .
H H2B 0.633(3) 0.346(4) 0.2555(15) 0.020(9) Uiso d . . . 1.0 . .
C C2 0.3370(2) 0.7077(3) 0.33116(12) 0.0170(5) Uani d . . . 1.0 . .
F F3 0.31461(15) 0.5702(2) 0.23342(9) 0.0340(4) Uani d . . . 1.0 . .
N N3 0.4999(2) 0.3942(3) 0.34943(11) 0.0183(5) Uani d . . . 1.0 . .
H H3A 0.431(3) 0.381(3) 0.3465(14) 0.013(7) Uiso d . . . 1.0 . .
H H3B 0.519(3) 0.316(4) 0.3331(15) 0.016(8) Uiso d . . . 1.0 . .
C C3 0.2809(2) 0.8179(3) 0.36110(12) 0.0180(5) Uani d . . . 1.0 . .
H H3 0.202632 0.825676 0.353556 0.022 Uiso calc U . R 1.0 . .
C C4 0.3399(2) 0.9164(3) 0.40203(13) 0.0199(6) Uani d . . . 1.0 . .
C C5 0.4536(2) 0.9032(3) 0.41354(12) 0.0195(6) Uani d . . . 1.0 . .
H H5 0.494167 0.970432 0.441651 0.023 Uiso calc U . R 1.0 . .
C C6 0.5081(2) 0.7915(3) 0.38390(12) 0.0182(5) Uani d . . . 1.0 . .
H H6 0.586034 0.782608 0.393175 0.022 Uiso calc U . R 1.0 . .
C C7 0.2692(2) 0.6029(3) 0.28770(13) 0.0212(6) Uani d . . . 1.0 . .
C C8A 0.2825(18) 1.031(2) 0.4373(8) 0.0274(11) Uani d . P D 0.399(8) A 1
F F4A 0.2877(8) 1.0051(10) 0.5009(4) 0.0421(11) Uani d U P D 0.399(8) A 1
F F5A 0.1770(14) 1.0523(18) 0.4142(8) 0.0290(13) Uani d U P D 0.399(8) A 1
F F6A 0.3283(7) 1.1650(9) 0.4310(4) 0.0427(10) Uani d U P D 0.399(8) A 1
C C8B 0.2813(12) 1.0456(14) 0.4301(5) 0.0274(11) Uani d . P D 0.601(8) A 2
F F4B 0.3088(5) 1.0586(7) 0.4938(3) 0.0421(11) Uani d U P D 0.601(8) A 2
F F5B 0.1710(9) 1.0302(11) 0.4230(5) 0.0290(13) Uani d U P D 0.601(8) A 2
F F6B 0.3068(4) 1.1754(5) 0.4038(3) 0.0427(10) Uani d U P D 0.601(8) A 2
C C9 0.5042(2) 0.7903(3) 0.19784(13) 0.0204(6) Uani d . . . 1.0 . .
H H9A 0.458622 0.862442 0.219312 0.024 Uiso calc U . R 1.0 . .
H H9B 0.454231 0.712456 0.178583 0.024 Uiso calc U . R 1.0 . .
C C10 0.5599(3) 0.8673(3) 0.14469(14) 0.0275(7) Uani d . . . 1.0 . .
H H10A 0.610844 0.944139 0.163883 0.033 Uiso calc U . R 1.0 . .
H H10B 0.604298 0.794912 0.122514 0.033 Uiso calc U . R 1.0 . .
C C11 0.4750(3) 0.9373(4) 0.09619(16) 0.0379(8) Uani d . . . 1.0 . .
H H11A 0.512127 0.977591 0.060228 0.057 Uiso calc U . R 1.0 . .
H H11B 0.436922 1.016872 0.117051 0.057 Uiso calc U . R 1.0 . .
H H11C 0.420884 0.862814 0.079884 0.057 Uiso calc U . R 1.0 . .
C C12 0.5644(2) 0.4054(3) 0.17436(14) 0.0244(6) Uani d . . . 1.0 . .
H H12A 0.55519 0.503923 0.154058 0.029 Uiso calc U . R 1.0 . .
H H12B 0.489507 0.364069 0.177287 0.029 Uiso calc U . R 1.0 . .
C C13 0.6255(3) 0.3073(3) 0.13087(14) 0.0283(7) Uani d . . . 1.0 . .
H H13A 0.627246 0.205472 0.148019 0.034 Uiso calc U . R 1.0 . .
H H13B 0.702911 0.342023 0.13103 0.034 Uiso calc U . R 1.0 . .
C C14 0.5715(3) 0.3066(4) 0.06201(16) 0.0427(9) Uani d . . . 1.0 . .
H H14A 0.575307 0.405634 0.043575 0.064 Uiso calc U . R 1.0 . .
H H14B 0.493835 0.276612 0.061829 0.064 Uiso calc U . R 1.0 . .
H H14C 0.610567 0.236929 0.036173 0.064 Uiso calc U . R 1.0 . .
C C15 0.5442(2) 0.4078(3) 0.41833(13) 0.0219(6) Uani d . . . 1.0 . .
H H15A 0.524924 0.31833 0.442101 0.026 Uiso calc U . R 1.0 . .
H H15B 0.509508 0.493595 0.437892 0.026 Uiso calc U . R 1.0 . .
C C16 0.6690(2) 0.4272(3) 0.42449(14) 0.0262(6) Uani d . . . 1.0 . .
H H16A 0.688102 0.514302 0.399109 0.031 Uiso calc U . R 1.0 . .
H H16B 0.703516 0.339618 0.406269 0.031 Uiso calc U . R 1.0 . .
C C17 0.7160(3) 0.4474(4) 0.49455(16) 0.0415(9) Uani d . . . 1.0 . .
H H17A 0.796841 0.455374 0.496649 0.062 Uiso calc U . R 1.0 . .
H H17B 0.695854 0.362358 0.520038 0.062 Uiso calc U . R 1.0 . .
H H17C 0.685442 0.537384 0.511961 0.062 Uiso calc U . R 1.0 . .

loop_
_atom_site_aniso_label
_atom_site_aniso_U_11
_atom_site_aniso_U_22
_atom_site_aniso_U_33
_atom_site_aniso_U_12
_atom_site_aniso_U_13
_atom_site_aniso_U_23
Br1 0.02228(16) 0.01263(15) 0.02795(16) 0.00174(11) 0.00655(11) 0.00120(11)
Ni1 0.0157(2) 0.0114(2) 0.0163(2) 0.00057(17) 0.00365(17) 0.00045(16)
F1 0.0200(9) 0.0322(10) 0.0410(10) 0.0020(7) -0.0100(7) -0.0093(8)
N1 0.0177(11) 0.0141(11) 0.0202(11) 0.0003(9) 0.0049(9) -0.0010(9)
C1 0.0199(13) 0.0134(13) 0.0151(12) 0.0017(10) 0.0024(10) 0.0038(10)
F2 0.0264(9) 0.0205(9) 0.0477(11) -0.0088(7) 0.0002(8) 0.0002(8)
N2 0.0213(13) 0.0122(12) 0.0217(12) 0.0013(10) 0.0050(9) 0.0019(9)
C2 0.0182(13) 0.0169(13) 0.0156(12) -0.0004(11) 0.0007(10) 0.0025(10)
F3 0.0289(9) 0.0442(11) 0.0295(9) -0.0136(8) 0.0064(7) -0.0196(8)
N3 0.0175(13) 0.0166(12) 0.0213(12) 0.0005(10) 0.0050(9) 0.0000(10)
C3 0.0158(13) 0.0201(14) 0.0181(13) 0.0036(11) 0.0007(10) 0.0015(10)
C4 0.0217(14) 0.0204(14) 0.0176(13) 0.0036(11) 0.0030(10) 0.0000(11)
C5 0.0220(14) 0.0196(14) 0.0166(13) -0.0015(11) 0.0004(10) -0.0026(10)
C6 0.0168(13) 0.0193(14) 0.0184(13) 0.0011(11) 0.0013(10) 0.0003(10)
C7 0.0168(13) 0.0216(14) 0.0252(14) -0.0002(11) 0.0024(11) -0.0024(11)
C8A 0.0263(16) 0.027(3) 0.029(3) 0.0042(18) -0.0001(18) -0.0086(18)
F4A 0.0428(19) 0.049(3) 0.0330(14) 0.0161(19) -0.0031(13) -0.0214(19)
F5A 0.0233(13) 0.031(3) 0.033(2) 0.0077(15) 0.0045(15) -0.0055(19)
F6A 0.0483(19) 0.0236(12) 0.058(3) 0.0048(13) 0.0116(19) -0.0072(19)
C8B 0.0263(16) 0.027(3) 0.029(3) 0.0042(18) -0.0001(18) -0.0086(18)
F4B 0.0428(19) 0.049(3) 0.0330(14) 0.0161(19) -0.0031(13) -0.0214(19)
F5B 0.0233(13) 0.031(3) 0.033(2) 0.0077(15) 0.0045(15) -0.0055(19)
F6B 0.0483(19) 0.0236(12) 0.058(3) 0.0048(13) 0.0116(19) -0.0072(19)
C9 0.0219(14) 0.0168(14) 0.0226(13) 0.0020(11) 0.0026(11) 0.0031(11)
C10 0.0367(17) 0.0233(15) 0.0229(14) -0.0035(13) 0.0042(12) 0.0031(12)
C11 0.046(2) 0.040(2) 0.0273(16) -0.0004(16) 0.0019(14) 0.0098(14)
C12 0.0237(15) 0.0247(15) 0.0250(15) -0.0013(12) 0.0030(11) -0.0047(12)
C13 0.0348(17) 0.0215(15) 0.0299(16) -0.0049(13) 0.0103(13) -0.0088(12)
C14 0.057(2) 0.042(2) 0.0301(17) -0.0099(18) 0.0111(16) -0.0137(15)
C15 0.0267(15) 0.0206(14) 0.0192(13) 0.0013(12) 0.0057(11) 0.0045(11)
C16 0.0275(16) 0.0254(16) 0.0254(15) 0.0011(12) 0.0011(12) 0.0013(12)
C17 0.042(2) 0.049(2) 0.0312(18) -0.0071(17) -0.0090(15) 0.0054(16)

loop_
_atom_type_symbol
_atom_type_description
_atom_type_scat_dispersion_real
_atom_type_scat_dispersion_imag
_atom_type_scat_source
C C 0.0181 0.0091 'International Tables Vol C Tables 4.2.6.8 and 6.1.1.4'
H H 0.0000 0.0000 'International Tables Vol C Tables 4.2.6.8 and 6.1.1.4'
Br Br -0.6763 1.2805 'International Tables Vol C Tables 4.2.6.8 and 6.1.1.4'
F F 0.0727 0.0534 'International Tables Vol C Tables 4.2.6.8 and 6.1.1.4'
N N 0.0311 0.0180 'International Tables Vol C Tables 4.2.6.8 and 6.1.1.4'
Ni Ni -3.0029 0.5091 'International Tables Vol C Tables 4.2.6.8 and 6.1.1.4'

loop_
_geom_angle_atom_site_label_1
_geom_angle_atom_site_label_2
_geom_angle_atom_site_label_3
_geom_angle_site_symmetry_1
_geom_angle_site_symmetry_3
_geom_angle
_geom_angle_publ_flag
C1 Ni1 N1 . . 88.22(11) ?
C1 Ni1 N3 . . 91.51(11) ?
N1 Ni1 N3 . . 174.74(10) ?
C1 Ni1 N2 . . 174.88(10) ?
N1 Ni1 N2 . . 88.92(11) ?
N3 Ni1 N2 . . 91.73(11) ?
C9 N1 Ni1 . . 117.02(17) ?
C9 N1 H1A . . 104.7(18) ?
Ni1 N1 H1A . . 111.6(18) ?
C9 N1 H1B . . 109.0(19) ?
Ni1 N1 H1B . . 109.(2) ?
H1A N1 H1B . . 105.(3) ?
C6 C1 C2 . . 115.3(2) ?
C6 C1 Ni1 . . 119.3(2) ?
C2 C1 Ni1 . . 125.2(2) ?
C12 N2 Ni1 . . 113.68(18) ?
C12 N2 H2A . . 107.4(19) ?
Ni1 N2 H2A . . 108.(2) ?
C12 N2 H2B . . 109.(2) ?
Ni1 N2 H2B . . 115.(2) ?
H2A N2 H2B . . 103.(3) ?
C3 C2 C1 . . 122.6(2) ?
C3 C2 C7 . . 117.5(2) ?
C1 C2 C7 . . 120.0(2) ?
C15 N3 Ni1 . . 114.50(18) ?
C15 N3 H3A . . 110.(2) ?
Ni1 N3 H3A . . 111.(2) ?
C15 N3 H3B . . 112.(2) ?
Ni1 N3 H3B . . 109.(2) ?
H3A N3 H3B . . 99.(3) ?
C4 C3 C2 . . 119.6(2) ?
C4 C3 H3 . . 120.2 ?
C2 C3 H3 . . 120.2 ?
C5 C4 C3 . . 120.0(3) ?
C5 C4 C8A . . 118.8(7) ?
C3 C4 C8A . . 121.1(7) ?
C5 C4 C8B . . 119.7(5) ?
C3 C4 C8B . . 120.2(5) ?
C4 C5 C6 . . 119.7(3) ?
C4 C5 H5 . . 120.1 ?
C6 C5 H5 . . 120.1 ?
C5 C6 C1 . . 122.8(2) ?
C5 C6 H6 . . 118.6 ?
C1 C6 H6 . . 118.6 ?
F3 C7 F1 . . 106.6(2) ?
F3 C7 F2 . . 105.3(2) ?
F1 C7 F2 . . 105.4(2) ?
F3 C7 C2 . . 113.8(2) ?
F1 C7 C2 . . 113.2(2) ?
F2 C7 C2 . . 111.9(2) ?
F5A C8A F4A . . 109.5(16) ?
F5A C8A F6A . . 102.8(15) ?
F4A C8A F6A . . 105.7(12) ?
F5A C8A C4 . . 113.7(14) ?
F4A C8A C4 . . 112.8(14) ?
F6A C8A C4 . . 111.6(14) ?
F5B C8B F4B . . 105.8(10) ?
F5B C8B F6B . . 108.1(9) ?
F4B C8B F6B . . 106.3(8) ?
F5B C8B C4 . . 112.1(9) ?
F4B C8B C4 . . 111.6(9) ?
F6B C8B C4 . . 112.6(9) ?
N1 C9 C10 . . 111.7(2) ?
N1 C9 H9A . . 109.3 ?
C10 C9 H9A . . 109.3 ?
N1 C9 H9B . . 109.3 ?
C10 C9 H9B . . 109.3 ?
H9A C9 H9B . . 107.9 ?
C11 C10 C9 . . 110.9(3) ?
C11 C10 H10A . . 109.5 ?
C9 C10 H10A . . 109.5 ?
C11 C10 H10B . . 109.5 ?
C9 C10 H10B . . 109.5 ?
H10A C10 H10B . . 108.0 ?
C10 C11 H11A . . 109.5 ?
C10 C11 H11B . . 109.5 ?
H11A C11 H11B . . 109.5 ?
C10 C11 H11C . . 109.5 ?
H11A C11 H11C . . 109.5 ?
H11B C11 H11C . . 109.5 ?
N2 C12 C13 . . 115.0(2) ?
N2 C12 H12A . . 108.5 ?
C13 C12 H12A . . 108.5 ?
N2 C12 H12B . . 108.5 ?
C13 C12 H12B . . 108.5 ?
H12A C12 H12B . . 107.5 ?
C12 C13 C14 . . 112.1(3) ?
C12 C13 H13A . . 109.2 ?
C14 C13 H13A . . 109.2 ?
C12 C13 H13B . . 109.2 ?
C14 C13 H13B . . 109.2 ?
H13A C13 H13B . . 107.9 ?
C13 C14 H14A . . 109.5 ?
C13 C14 H14B . . 109.5 ?
H14A C14 H14B . . 109.5 ?
C13 C14 H14C . . 109.5 ?
H14A C14 H14C . . 109.5 ?
H14B C14 H14C . . 109.5 ?
N3 C15 C16 . . 110.9(2) ?
N3 C15 H15A . . 109.5 ?
C16 C15 H15A . . 109.5 ?
N3 C15 H15B . . 109.5 ?
C16 C15 H15B . . 109.5 ?
H15A C15 H15B . . 108.0 ?
C15 C16 C17 . . 112.0(3) ?
C15 C16 H16A . . 109.2 ?
C17 C16 H16A . . 109.2 ?
C15 C16 H16B . . 109.2 ?
C17 C16 H16B . . 109.2 ?
H16A C16 H16B . . 107.9 ?
C16 C17 H17A . . 109.5 ?
C16 C17 H17B . . 109.5 ?
H17A C17 H17B . . 109.5 ?
C16 C17 H17C . . 109.5 ?
H17A C17 H17C . . 109.5 ?
H17B C17 H17C . . 109.5 ?

loop_
_geom_bond_atom_site_label_1
_geom_bond_atom_site_label_2
_geom_bond_site_symmetry_2
_geom_bond_distance
_geom_bond_publ_flag
Ni1 C1 . 1.903(3) ?
Ni1 N1 . 1.936(2) ?
Ni1 N3 . 1.939(2) ?
Ni1 N2 . 1.982(2) ?
F1 C7 . 1.342(3) ?
N1 C9 . 1.492(3) ?
N1 H1A . 0.93(3) ?
N1 H1B . 0.87(3) ?
C1 C6 . 1.404(4) ?
C1 C2 . 1.411(4) ?
F2 C7 . 1.354(3) ?
N2 C12 . 1.477(4) ?
N2 H2A . 0.87(3) ?
N2 H2B . 0.79(4) ?
C2 C3 . 1.390(4) ?
C2 C7 . 1.503(4) ?
F3 C7 . 1.336(3) ?
N3 C15 . 1.488(4) ?
N3 H3A . 0.84(3) ?
N3 H3B . 0.83(4) ?
C3 C4 . 1.386(4) ?
C3 H3 . 0.95 ?
C4 C5 . 1.382(4) ?
C4 C8A . 1.48(2) ?
C4 C8B . 1.516(16) ?
C5 C6 . 1.387(4) ?
C5 H5 . 0.95 ?
C6 H6 . 0.95 ?
C8A F5A . 1.339(13) ?
C8A F4A . 1.339(13) ?
C8A F6A . 1.350(14) ?
C8B F5B . 1.340(9) ?
C8B F4B . 1.340(9) ?
C8B F6B . 1.348(9) ?
C9 C10 . 1.520(4) ?
C9 H9A . 0.99 ?
C9 H9B . 0.99 ?
C10 C11 . 1.512(4) ?
C10 H10A . 0.99 ?
C10 H10B . 0.99 ?
C11 H11A . 0.98 ?
C11 H11B . 0.98 ?
C11 H11C . 0.98 ?
C12 C13 . 1.512(4) ?
C12 H12A . 0.99 ?
C12 H12B . 0.99 ?
C13 C14 . 1.519(5) ?
C13 H13A . 0.99 ?
C13 H13B . 0.99 ?
C14 H14A . 0.98 ?
C14 H14B . 0.98 ?
C14 H14C . 0.98 ?
C15 C16 . 1.517(4) ?
C15 H15A . 0.99 ?
C15 H15B . 0.99 ?
C16 C17 . 1.526(4) ?
C16 H16A . 0.99 ?
C16 H16B . 0.99 ?
C17 H17A . 0.98 ?
C17 H17B . 0.98 ?
C17 H17C . 0.98 ?

loop_
_geom_hbond_atom_site_label_D
_geom_hbond_atom_site_label_H
_geom_hbond_atom_site_label_A
_geom_hbond_site_symmetry_A
_geom_hbond_distance_DH
_geom_hbond_distance_HA
_geom_hbond_distance_DA
_geom_hbond_angle_DHA
_geom_hbond_publ_flag
N1 H1A Br1 1_565 0.93(3) 2.71(3) 3.581(2) 156.(2) ?
N1 H1B Br1 2_655 0.87(3) 2.83(3) 3.687(2) 168.(2) ?
N2 H2A Br1 2_655 0.87(3) 2.54(3) 3.385(3) 163.(3) ?
N2 H2B Br1 . 0.79(4) 2.59(4) 3.371(3) 172.(3) ?
N3 H3A F2 . 0.84(3) 2.31(3) 3.065(3) 149.(3) ?
N3 H3B Br1 . 0.83(4) 2.72(4) 3.501(3) 159.(3) ?
C9 H9B F3 . 0.99 2.49 3.184(3) 126.9 ?

loop_
_geom_torsion_atom_site_label_1
_geom_torsion_atom_site_label_2
_geom_torsion_atom_site_label_3
_geom_torsion_atom_site_label_4
_geom_torsion_site_symmetry_1
_geom_torsion_site_symmetry_2
_geom_torsion_site_symmetry_3
_geom_torsion_site_symmetry_4
_geom_torsion
_geom_torsion_publ_flag
C6 C1 C2 C3 . . . . 1.3(4) ?
Ni1 C1 C2 C3 . . . . -173.1(2) ?
C6 C1 C2 C7 . . . . -178.0(2) ?
Ni1 C1 C2 C7 . . . . 7.6(4) ?
C1 C2 C3 C4 . . . . 0.2(4) ?
C7 C2 C3 C4 . . . . 179.5(2) ?
C2 C3 C4 C5 . . . . -0.9(4) ?
C2 C3 C4 C8A . . . . -177.0(7) ?
C2 C3 C4 C8B . . . . 174.3(5) ?
C3 C4 C5 C6 . . . . 0.1(4) ?
C8A C4 C5 C6 . . . . 176.3(6) ?
C8B C4 C5 C6 . . . . -175.1(5) ?
C4 C5 C6 C1 . . . . 1.5(4) ?
C2 C1 C6 C5 . . . . -2.1(4) ?
Ni1 C1 C6 C5 . . . . 172.6(2) ?
C3 C2 C7 F3 . . . . 138.8(3) ?
C1 C2 C7 F3 . . . . -41.9(3) ?
C3 C2 C7 F1 . . . . 16.9(3) ?
C1 C2 C7 F1 . . . . -163.8(2) ?
C3 C2 C7 F2 . . . . -102.0(3) ?
C1 C2 C7 F2 . . . . 77.3(3) ?
C5 C4 C8A F5A . . . . 168.3(10) ?
C3 C4 C8A F5A . . . . -15.6(14) ?
C5 C4 C8A F4A . . . . -66.2(13) ?
C3 C4 C8A F4A . . . . 109.9(11) ?
C5 C4 C8A F6A . . . . 52.6(12) ?
C3 C4 C8A F6A . . . . -131.3(9) ?
C5 C4 C8B F5B . . . . -170.4(6) ?
C3 C4 C8B F5B . . . . 14.3(9) ?
C5 C4 C8B F4B . . . . -52.0(8) ?
C3 C4 C8B F4B . . . . 132.7(6) ?
C5 C4 C8B F6B . . . . 67.4(8) ?
C3 C4 C8B F6B . . . . -107.8(8) ?
Ni1 N1 C9 C10 . . . . -154.6(2) ?
N1 C9 C10 C11 . . . . -179.0(3) ?
Ni1 N2 C12 C13 . . . . 178.7(2) ?
N2 C12 C13 C14 . . . . -173.8(3) ?
Ni1 N3 C15 C16 . . . . -55.9(3) ?
N3 C15 C16 C17 . . . . 177.8(3) ?
